data_7247721
loop_
_publ_author_name
'Madhesiya, Avinash'
'Dash, Sibananda G.'
'Gupta, Princi'
'Akhir, Abdul'
'Saxena, Deepanshi'
'Maitra, Rahul'
'Chopra, Sidharth'
'Thakur, Tejender S.'

_publ_section_title
;
 Development of new multicomponent crystals of the antifungal drug
 tioconazole and the assessment of their biopharmaceutical attributes
;
_journal_issue 48
_journal_name_full CrystEngComm
_journal_page_first 6758
_journal_page_last 6776
_journal_paper_doi 10.1039/D3CE00948C
_journal_volume 25
_journal_year 2023
_chemical_formula_moiety '2(C16 H14 Cl3 N2 O S), C2 O4, 4(H2 O)'
_chemical_formula_sum 'C34 H36 Cl6 N4 O10 S2'
_chemical_formula_weight 937.49
_chemical_name_common 'Tioconazole-oxalate (2:1)salt tetrahydrate'
_space_group_crystal_system triclinic
_space_group_IT_number 2
_space_group_name_Hall '-P 1'
_space_group_name_H-M_alt 'P -1'
_atom_sites_solution_hydrogens mixed
_audit_creation_method SHELXL-2019/2
_audit_update_record
;
2023-09-21 deposited with the CCDC.	2023-11-14 downloaded from the CCDC.
;
_cell_angle_alpha 73.851(2)
_cell_angle_beta 78.295(2)
_cell_angle_gamma 85.648(2)
_cell_formula_units_Z 2
_cell_length_a 7.65410(10)
_cell_length_b 15.9993(4)
_cell_length_c 17.8133(5)
_cell_measurement_reflns_used 18144
_cell_measurement_temperature 100(2)
_cell_measurement_theta_max 78.8510
_cell_measurement_theta_min 2.6290
_cell_volume 2051.33(9)
_computing_cell_refinement 'CrysAlisPro 1.171.42.88a (Rigaku OD, 2023)'
_computing_data_collection 'CrysAlisPro 1.171.42.88a (Rigaku OD, 2023)'
_computing_data_reduction 'CrysAlisPro 1.171.42.88a (Rigaku OD, 2023)'
_computing_structure_refinement 'SHELXL-2019/2 (Sheldrick, 2019)'
_computing_structure_solution 'SHELXT-2018/2 (Sheldrick, 2015)'
_diffrn_ambient_environment N~2~
_diffrn_ambient_temperature 100(2)
_diffrn_detector 'Hybrid Pixel Array Detector'
_diffrn_detector_area_resol_mean 10.0000
_diffrn_detector_type HyPix
_diffrn_measured_fraction_theta_full 1.000
_diffrn_measured_fraction_theta_max 0.975
_diffrn_measurement_details
;
List of Runs (angles in degrees, time in seconds):

  # Type    Start    End  Width  t~exp~   \w     \q     \k     \f   Frames
#--------------------------------------------------------------------------
  1  \w    -48.00 -21.00   0.50    0.43    --  -91.75  45.00  60.00   54
  2  \w   -102.00 -43.00   0.50    0.43    --  -91.75  77.00   0.00  118
  3  \w    -48.00 -21.00   0.50    0.43    --  -91.75  45.00 -60.00   54
  4  \w    -49.00 -24.00   0.50    0.43    --  -91.75  45.00 -90.00   50
  5  \w    -41.00  26.00   0.50    0.11    --  -47.33  38.00-120.00  134
  6  \w    -16.00  11.00   0.50    0.11    --  -47.33  19.00-180.00   54
  7  \w    -39.00  26.00   0.50    0.11    --  -47.33  38.00   0.00  130
  8  \w    -17.00  20.00   0.50    0.11    --  -47.33  19.00 120.00   74
  9  \w    -18.00  21.00   0.50    0.11    --  -47.33  19.00 150.00   78
 10  \w    -74.00   1.00   0.50    0.11    --  -47.33  96.00  61.00  150
 11  \w    -84.00 -13.00   0.50    0.11    --  -47.33 125.00  90.00  142
 12  \w    -67.00 -41.00   0.50    0.43    --  -91.75  96.00  61.00   52
 13  \w   -147.00-122.00   0.50    0.43    --  -91.75 -96.00 -48.00   50
 14  \w     43.00  72.00   0.50    0.43    --  113.25 -61.00  90.00   58
 15  \w     44.00 107.00   0.50    0.43    --  113.25 -77.00  60.00  126
 16  \w     82.00 107.00   0.50    0.43    --  113.25 -77.00 -90.00   50
 17  \w     43.00  68.00   0.50    0.43    --  113.25 -77.00 -90.00   50
 18  \w     42.00  73.00   0.50    0.43    --  113.25 -61.00  60.00   62
 19  \w     46.00  72.00   0.50    0.43    --  113.25 -61.00 150.00   52
 20  \w     45.00  72.00   0.50    0.43    --  113.25 -61.00   0.00   54
 21  \w     96.00 176.00   0.50    0.43    --  113.25 125.00  90.00  160
 22  \w    106.00 171.00   0.50    0.43    --  113.25  96.00  61.00  130
 23  \w     43.00  71.00   0.50    0.43    --  113.25 -61.00-150.00   56
 24  \w     42.00  67.00   0.50    0.43    --  113.25 -61.00-120.00   50
 25  \w     51.00  76.00   0.50    0.43    --  113.25 -95.00-150.00   50
 26  \w     62.00 111.00   0.50    0.43    --  113.25-125.00 -30.00   98
 27  \w     66.00 106.00   0.50    0.43    --  113.25-110.00  40.82   80
 28  \w     44.00 111.00   0.50    0.43    --  113.25-125.00  90.00  134
 29  \w     68.00 109.00   0.50    0.43    --  113.25-115.00  84.49   82
 30  \w     45.00  70.00   0.50    0.43    --  113.25 -95.00 150.00   50
 31  \w     81.00 106.00   0.50    0.43    --  113.25 -95.00 150.00   50
 32  \w     49.00  85.00   0.50    0.43    --  113.25 -95.00   0.00   72
 33  \w     68.00 103.00   0.50    0.43    --  113.25 -96.00 -48.00   70
 34  \w     79.00 106.00   0.50    0.43    --  113.25 -95.00-120.00   54
 35  \w     42.00  75.00   0.50    0.43    --  113.25 -95.00-120.00   66
 36  \w     46.00  72.00   0.50    0.43    --  113.25 -95.00-180.00   52
 37  \w     80.00 106.00   0.50    0.43    --  113.25 -95.00-150.00   52
 38  \w     79.00 105.00   0.50    0.43    --  113.25 -95.00-180.00   52
 39  \w      1.00  41.00   0.50    0.11    --   47.33 -96.00 -48.00   80
 40  \w     71.00  96.00   0.50    0.43    --  113.25 -95.00  90.00   50
 41  \w     79.00 105.00   0.50    0.43    --  113.25 -95.00 120.00   52
 42  \w    101.00 156.00   0.50    0.43    --  113.25  15.00-120.00  110
 43  \w    114.00 174.00   0.50    0.43    --  113.25  45.00-120.00  120
 44  \w    101.00 176.00   0.50    0.43    --  113.25  45.00 -30.00  150
 45  \w    127.00 164.00   0.50    0.43    --  113.25  45.00 -60.00   74
 46  \w     98.00 173.00   0.50    0.43    --  113.25  61.00   0.00  150
 47  \w    119.00 177.00   0.50    0.43    --  113.25  30.00 -90.00  116
 48  \w    105.00 150.00   0.50    0.43    --  113.25  45.00  60.00   90
 49  \w    118.00 144.00   0.50    0.43    --  113.25  45.00 120.00   52
 50  \w     97.00 170.00   0.50    0.43    --  113.25  61.00 150.00  146
;
_diffrn_measurement_device 'four-circle diffractometer'
_diffrn_measurement_device_type 'XtaLAB Synergy, Dualflex, HyPix'
_diffrn_measurement_method '\w scans'
_diffrn_orient_matrix_type 'CrysAlisPro convention (1999,Acta A55,543-557)'
_diffrn_orient_matrix_UB_11 -0.0367903000
_diffrn_orient_matrix_UB_12 0.0356608000
_diffrn_orient_matrix_UB_13 -0.0851559000
_diffrn_orient_matrix_UB_21 0.0131369000
_diffrn_orient_matrix_UB_22 -0.0931258000
_diffrn_orient_matrix_UB_23 -0.0096993000
_diffrn_orient_matrix_UB_31 -0.2018460000
_diffrn_orient_matrix_UB_32 -0.0104474000
_diffrn_orient_matrix_UB_33 0.0326156000
_diffrn_radiation_monochromator mirror
_diffrn_radiation_type CuK\a
_diffrn_radiation_wavelength 1.54184
_diffrn_reflns_av_R_equivalents 0.0699
_diffrn_reflns_av_unetI/netI 0.0597
_diffrn_reflns_Laue_measured_fraction_full 1.000
_diffrn_reflns_Laue_measured_fraction_max 0.975
_diffrn_reflns_limit_h_max 8
_diffrn_reflns_limit_h_min -9
_diffrn_reflns_limit_k_max 20
_diffrn_reflns_limit_k_min -20
_diffrn_reflns_limit_l_max 22
_diffrn_reflns_limit_l_min -22
_diffrn_reflns_number 28902
_diffrn_reflns_point_group_measured_fraction_full 1.000
_diffrn_reflns_point_group_measured_fraction_max 0.975
_diffrn_reflns_theta_full 67.684
_diffrn_reflns_theta_max 79.808
_diffrn_reflns_theta_min 2.630
_diffrn_source 'micro-focus sealed X-ray tube'
_diffrn_source_type 'PhotonJet (Cu) X-ray Source'
_exptl_absorpt_coefficient_mu 5.284
_exptl_absorpt_correction_T_max 1.00000
_exptl_absorpt_correction_T_min 0.61561
_exptl_absorpt_correction_type multi-scan
_exptl_absorpt_process_details
;
CrysAlisPro 1.171.42.88a (Rigaku Oxford Diffraction, 2023)
Empirical absorption correction using spherical harmonics,
implemented in SCALE3 ABSPACK scaling algorithm.
;
_exptl_crystal_colour 'clear colourless'
_exptl_crystal_density_diffrn 1.518
_exptl_crystal_description plate
_exptl_crystal_F_000 964
_exptl_crystal_size_max 0.150
_exptl_crystal_size_mid 0.060
_exptl_crystal_size_min 0.030
_refine_diff_density_max 0.543
_refine_diff_density_min -0.498
_refine_diff_density_rms 0.080
_refine_ls_extinction_method none
_refine_ls_goodness_of_fit_ref 1.095
_refine_ls_hydrogen_treatment mixed
_refine_ls_matrix_type full
_refine_ls_number_parameters 555
_refine_ls_number_reflns 8721
_refine_ls_number_restraints 0
_refine_ls_restrained_S_all 1.095
_refine_ls_R_factor_all 0.0555
_refine_ls_R_factor_gt 0.0492
_refine_ls_shift/su_max 0.001
_refine_ls_shift/su_mean 0.000
_refine_ls_structure_factor_coef Fsqd
_refine_ls_weighting_details 'w=1/[\s^2^(Fo^2^)+(0.0822P)^2^+0.4318P] where P=(Fo^2^+2Fc^2^)/3'
_refine_ls_weighting_scheme calc
_refine_ls_wR_factor_gt 0.1362
_refine_ls_wR_factor_ref 0.1414
_reflns_Friedel_coverage 0.000
_reflns_number_gt 7474
_reflns_number_total 8721
_reflns_threshold_expression 'I > 2\s(I)'
_cod_data_source_file d3ce00948c2.cif
_cod_data_source_block TCZ_OXAH
_cod_depositor_comments 'Adding full bibliography for 7247709--7247724.cif.'
_cod_database_code 7247721
_shelx_shelxl_version_number 2019/2
_shelx_space_group_comment
;
The symmetry employed for this shelxl refinement is uniquely defined
by the following loop, which should always be used as a source of
symmetry information in preference to the above space-group names.
They are only intended as comments.
;
_shelx_estimated_absorpt_t_min 0.505
_shelx_estimated_absorpt_t_max 0.858

loop_
_space_group_symop_operation_xyz
'x, y, z'
'-x, -y, -z'

loop_
_atom_site_label
_atom_site_type_symbol
_atom_site_fract_x
_atom_site_fract_y
_atom_site_fract_z
_atom_site_U_iso_or_equiv
_atom_site_adp_type
_atom_site_occupancy
_atom_site_site_symmetry_order
_atom_site_calc_flag
_atom_site_refinement_flags_posn
_atom_site_refinement_flags_adp
_atom_site_refinement_flags_occupancy
_atom_site_disorder_assembly
_atom_site_disorder_group
C1 C 0.0992(3) 0.04282(14) 0.83131(16) 0.0322(5) Uani 1 1 d . . . . .
C2 C 0.1608(3) -0.01222(15) 0.89645(15) 0.0329(5) Uani 1 1 d . . . . .
C3 C 0.0621(4) -0.08133(16) 0.94841(17) 0.0435(6) Uani 1 1 d . . . . .
H3 H 0.106286 -0.117867 0.992808 0.052 Uiso 1 1 calc R U . . .
C4 C -0.1021(4) -0.09559(17) 0.9338(2) 0.0516(8) Uani 1 1 d . . . . .
C5 C -0.1669(4) -0.04305(19) 0.8692(2) 0.0553(9) Uani 1 1 d . . . . .
H5 H -0.279344 -0.054136 0.859501 0.066 Uiso 1 1 calc R U . . .
C6 C -0.0662(3) 0.02587(17) 0.8186(2) 0.0446(7) Uani 1 1 d . . . . .
H6 H -0.111048 0.062268 0.774303 0.054 Uiso 1 1 calc R U . . .
C7 C 0.2069(3) 0.11767(14) 0.77348(15) 0.0303(5) Uani 1 1 d . . . . .
H7 H 0.288999 0.138858 0.800992 0.036 Uiso 1 1 calc R U . . .
C8 C 0.3149(3) 0.08935(14) 0.70197(16) 0.0318(5) Uani 1 1 d . . . . .
H8A H 0.377466 0.033241 0.720839 0.038 Uiso 1 1 calc R U . . .
H8B H 0.233555 0.080942 0.668120 0.038 Uiso 1 1 calc R U . . .
C9 C 0.4116(3) 0.23410(15) 0.60988(15) 0.0318(5) Uani 1 1 d . . . . .
H9 H 0.298058 0.255533 0.598424 0.038 Uiso 1 1 calc R U . . .
C10 C 0.6971(3) 0.22626(17) 0.61295(17) 0.0368(5) Uani 1 1 d . . . . .
H10 H 0.818582 0.241625 0.603708 0.044 Uiso 1 1 calc R U . . .
C11 C 0.6250(3) 0.14975(16) 0.65783(16) 0.0347(5) Uani 1 1 d . . . . .
H11 H 0.686427 0.100993 0.685918 0.042 Uiso 1 1 calc R U . . .
C12 C 0.0234(3) 0.23942(15) 0.79395(16) 0.0344(5) Uani 1 1 d . . . . .
H12A H 0.120948 0.269230 0.804447 0.041 Uiso 1 1 calc R U . . .
H12B H -0.038775 0.202096 0.845203 0.041 Uiso 1 1 calc R U . . .
C13 C -0.2852(3) 0.30096(16) 0.77754(17) 0.0360(5) Uani 1 1 d . . . . .
C14 C -0.1039(3) 0.30459(15) 0.75604(15) 0.0313(5) Uani 1 1 d . . . . .
C15 C -0.0528(3) 0.37962(15) 0.69130(15) 0.0337(5) Uani 1 1 d . . . . .
H15 H 0.067917 0.393217 0.667263 0.040 Uiso 1 1 calc R U . . .
C16 C -0.1935(4) 0.42965(18) 0.66745(17) 0.0413(6) Uani 1 1 d . . . . .
H16 H -0.182320 0.481895 0.625460 0.050 Uiso 1 1 calc R U . . .
C17 C -0.1630(3) 0.57232(13) 0.80089(12) 0.0227(4) Uani 1 1 d . . . . .
C18 C -0.1222(3) 0.48782(14) 0.84232(13) 0.0239(4) Uani 1 1 d . . . . .
C19 C -0.2522(3) 0.43066(14) 0.89091(13) 0.0263(4) Uani 1 1 d . . . . .
H19 H -0.221486 0.373138 0.918154 0.032 Uiso 1 1 calc R U . . .
C20 C -0.4289(3) 0.46022(14) 0.89850(13) 0.0262(4) Uani 1 1 d . . . . .
C21 C -0.4759(3) 0.54307(14) 0.85771(13) 0.0261(4) Uani 1 1 d . . . . .
H21 H -0.597376 0.561967 0.862799 0.031 Uiso 1 1 calc R U . . .
C22 C -0.3420(3) 0.59805(14) 0.80921(13) 0.0253(4) Uani 1 1 d . . . . .
H22 H -0.373535 0.654945 0.780833 0.030 Uiso 1 1 calc R U . . .
C23 C -0.0173(3) 0.63563(13) 0.75283(12) 0.0228(4) Uani 1 1 d . . . . .
H23 H 0.077295 0.631655 0.785081 0.027 Uiso 1 1 calc R U . . .
C24 C 0.0691(3) 0.61810(15) 0.67336(13) 0.0269(4) Uani 1 1 d . . . . .
H24A H 0.096537 0.555139 0.681128 0.032 Uiso 1 1 calc R U . . .
H24B H -0.013911 0.635953 0.635479 0.032 Uiso 1 1 calc R U . . .
C25 C 0.2451(3) 0.75194(14) 0.60273(13) 0.0273(4) Uani 1 1 d . . . . .
H25 H 0.148988 0.788925 0.586274 0.033 Uiso 1 1 calc R U . . .
C26 C 0.5121(3) 0.70455(18) 0.62381(17) 0.0389(6) Uani 1 1 d . . . . .
H26 H 0.636243 0.703334 0.624033 0.047 Uiso 1 1 calc R U . . .
C27 C 0.4011(3) 0.63701(17) 0.65542(16) 0.0355(5) Uani 1 1 d . . . . .
H27 H 0.431954 0.579369 0.682274 0.043 Uiso 1 1 calc R U . . .
C28 C -0.0993(3) 0.76451(14) 0.79655(13) 0.0268(4) Uani 1 1 d . . . . .
H28A H -0.175420 0.728953 0.844963 0.032 Uiso 1 1 calc R U . . .
H28B H -0.158826 0.822153 0.780958 0.032 Uiso 1 1 calc R U . . .
C29 C 0.1443(3) 0.72508(14) 0.87845(13) 0.0253(4) Uani 1 1 d . . . . .
C30 C 0.0789(3) 0.77602(13) 0.81501(13) 0.0246(4) Uani 1 1 d . . . . .
C31 C 0.2051(3) 0.84011(14) 0.76745(15) 0.0306(5) Uani 1 1 d . . . . .
H31 H 0.184513 0.881440 0.720051 0.037 Uiso 1 1 calc R U . . .
C32 C 0.3573(3) 0.83639(15) 0.79640(16) 0.0326(5) Uani 1 1 d . . . . .
H32 H 0.454654 0.874197 0.771658 0.039 Uiso 1 1 calc R U . . .
C33 C 0.6045(2) 0.50253(14) 0.48870(13) 0.0259(4) Uani 1 1 d . . . . .
C34 C 0.5979(3) 0.98486(16) 0.48682(15) 0.0324(5) Uani 1 1 d . . . . .
Cl1 Cl 0.36982(9) 0.00206(4) 0.91433(4) 0.04281(16) Uani 1 1 d . . . . .
Cl2A Cl -0.248(2) -0.1787(5) 0.9860(11) 0.056(2) Uani 0.53(4) 1 d . . P . .
Cl2B Cl -0.2067(13) -0.1860(3) 1.0079(8) 0.0453(13) Uani 0.47(4) 1 d . . P . .
Cl3 Cl -0.40649(10) 0.22212(5) 0.85095(5) 0.0577(2) Uani 1 1 d . . . . .
Cl4 Cl 0.09906(6) 0.45125(3) 0.83719(3) 0.02919(13) Uani 1 1 d . . . . .
Cl5 Cl -0.59252(7) 0.39097(4) 0.96174(3) 0.03436(14) Uani 1 1 d . . . . .
Cl6 Cl 0.04232(7) 0.63707(4) 0.94935(3) 0.03270(14) Uani 1 1 d . . . . .
S1 S -0.39319(9) 0.38726(5) 0.72212(5) 0.04418(17) Uani 1 1 d . . . . .
S2 S 0.35248(7) 0.75481(4) 0.88342(4) 0.03119(14) Uani 1 1 d . . . . .
N1 N 0.4456(2) 0.15558(12) 0.65527(12) 0.0298(4) Uani 1 1 d . . . . .
N2 N 0.5624(3) 0.27738(13) 0.58334(13) 0.0323(4) Uani 1 1 d . . . . .
N3 N 0.2337(2) 0.66751(12) 0.64136(11) 0.0260(4) Uani 1 1 d . . . . .
N4 N 0.4126(3) 0.77557(14) 0.59116(12) 0.0315(4) Uani 1 1 d . . . . .
O1 O 0.0945(2) 0.18755(10) 0.74033(10) 0.0312(3) Uani 1 1 d . . . . .
O2 O -0.08216(19) 0.72276(9) 0.73321(9) 0.0249(3) Uani 1 1 d . . . . .
O3 O 0.69118(19) 0.43176(10) 0.49894(10) 0.0303(3) Uani 1 1 d . . . . .
O4 O 0.6687(2) 0.57649(11) 0.46222(13) 0.0407(4) Uani 1 1 d . . . . .
O5 O 0.6329(2) 0.90558(12) 0.51614(13) 0.0412(4) Uani 1 1 d . . . . .
O6 O 0.7018(2) 1.04031(12) 0.44083(13) 0.0428(4) Uani 1 1 d . . . . .
O7 O 0.9496(2) 0.63240(13) 0.50676(11) 0.0351(4) Uani 1 1 d . . . . .
O8 O 0.9408(2) 0.80762(13) 0.50802(13) 0.0408(4) Uani 1 1 d . . . . .
O9 O 1.0179(2) 0.96707(14) 0.38486(13) 0.0421(4) Uani 1 1 d . . . . .
O10 O 1.3195(3) 1.06205(13) 0.32533(13) 0.0426(4) Uani 1 1 d . . . . .
H2N H 0.578(5) 0.330(3) 0.552(2) 0.058(10) Uiso 1 1 d . . . . .
H4N H 0.461(5) 0.830(2) 0.568(2) 0.048(9) Uiso 1 1 d . . . . .
H7A H 0.880(5) 0.608(2) 0.493(2) 0.041(8) Uiso 1 1 d . . . . .
H7N H 1.044(5) 0.605(2) 0.5032(19) 0.038(8) Uiso 1 1 d . . . . .
H8C H 0.844(5) 0.831(2) 0.513(2) 0.041(8) Uiso 1 1 d . . . . .
H8D H 0.929(4) 0.755(3) 0.503(2) 0.044(9) Uiso 1 1 d . . . . .
H9A H 0.924(5) 0.993(3) 0.404(2) 0.054(10) Uiso 1 1 d . . . . .
H9B H 1.026(5) 0.922(3) 0.425(3) 0.064(12) Uiso 1 1 d . . . . .
H10A H 1.222(5) 1.035(3) 0.349(2) 0.050(9) Uiso 1 1 d . . . . .
H10B H 1.342(7) 1.083(4) 0.363(4) 0.102(18) Uiso 1 1 d . . . . .

loop_
_atom_site_aniso_label
_atom_site_aniso_U_11
_atom_site_aniso_U_22
_atom_site_aniso_U_33
_atom_site_aniso_U_23
_atom_site_aniso_U_13
_atom_site_aniso_U_12
C1 0.0300(10) 0.0192(10) 0.0439(13) -0.0090(9) 0.0015(9) -0.0002(8)
C2 0.0373(11) 0.0231(10) 0.0358(12) -0.0114(9) 0.0039(10) -0.0007(9)
C3 0.0616(16) 0.0228(11) 0.0371(13) -0.0106(10) 0.0158(12) -0.0037(11)
C4 0.0539(16) 0.0222(12) 0.065(2) -0.0182(12) 0.0332(14) -0.0119(11)
C5 0.0322(12) 0.0291(13) 0.099(3) -0.0243(16) 0.0122(14) -0.0105(10)
C6 0.0313(12) 0.0268(12) 0.073(2) -0.0115(12) -0.0058(12) -0.0017(9)
C7 0.0297(10) 0.0177(9) 0.0411(13) -0.0062(9) -0.0032(9) -0.0015(8)
C8 0.0286(10) 0.0190(10) 0.0444(13) -0.0078(9) 0.0007(9) -0.0022(8)
C9 0.0308(11) 0.0238(10) 0.0378(12) -0.0052(9) -0.0035(9) -0.0010(8)
C10 0.0275(10) 0.0342(12) 0.0462(14) -0.0120(11) 0.0008(10) -0.0011(9)
C11 0.0246(10) 0.0295(11) 0.0463(14) -0.0087(10) -0.0008(9) 0.0015(8)
C12 0.0417(12) 0.0234(10) 0.0391(13) -0.0125(9) -0.0054(10) 0.0029(9)
C13 0.0336(11) 0.0307(12) 0.0453(14) -0.0185(11) 0.0015(10) -0.0033(9)
C14 0.0364(11) 0.0234(10) 0.0354(12) -0.0139(9) -0.0014(9) -0.0011(8)
C15 0.0431(12) 0.0258(11) 0.0344(12) -0.0138(9) -0.0036(10) -0.0037(9)
C16 0.0599(16) 0.0317(12) 0.0375(13) -0.0144(10) -0.0162(12) 0.0053(11)
C17 0.0262(9) 0.0223(9) 0.0213(9) -0.0075(8) -0.0064(7) -0.0006(7)
C18 0.0261(9) 0.0231(9) 0.0255(10) -0.0076(8) -0.0095(8) -0.0014(7)
C19 0.0308(10) 0.0221(10) 0.0278(10) -0.0048(8) -0.0107(8) -0.0050(8)
C20 0.0276(10) 0.0258(10) 0.0251(10) -0.0061(8) -0.0040(8) -0.0064(8)
C21 0.0235(9) 0.0270(10) 0.0302(11) -0.0105(9) -0.0060(8) -0.0013(7)
C22 0.0277(10) 0.0216(9) 0.0286(10) -0.0076(8) -0.0089(8) 0.0009(7)
C23 0.0262(9) 0.0191(9) 0.0239(10) -0.0058(7) -0.0062(8) -0.0013(7)
C24 0.0277(10) 0.0281(10) 0.0256(10) -0.0087(8) -0.0026(8) -0.0067(8)
C25 0.0283(10) 0.0262(10) 0.0244(10) -0.0026(8) -0.0035(8) -0.0013(8)
C26 0.0244(10) 0.0416(14) 0.0416(14) 0.0024(11) -0.0042(10) -0.0010(9)
C27 0.0273(10) 0.0327(12) 0.0402(13) -0.0012(10) -0.0062(10) 0.0044(9)
C28 0.0290(10) 0.0235(10) 0.0285(11) -0.0089(8) -0.0045(8) 0.0000(8)
C29 0.0273(9) 0.0232(9) 0.0267(10) -0.0098(8) -0.0029(8) -0.0021(7)
C30 0.0269(9) 0.0195(9) 0.0281(10) -0.0092(8) -0.0024(8) -0.0012(7)
C31 0.0361(11) 0.0203(10) 0.0336(12) -0.0073(9) -0.0010(9) -0.0037(8)
C32 0.0315(11) 0.0225(10) 0.0424(13) -0.0115(9) 0.0027(9) -0.0067(8)
C33 0.0204(10) 0.0292(11) 0.0275(10) -0.0056(8) -0.0048(8) -0.0048(8)
C34 0.0250(10) 0.0285(11) 0.0372(12) -0.0031(9) -0.0005(9) 0.0017(8)
Cl1 0.0504(3) 0.0341(3) 0.0466(4) -0.0125(3) -0.0145(3) 0.0033(2)
Cl2A 0.067(3) 0.0298(11) 0.058(4) -0.0162(17) 0.032(3) -0.0219(15)
Cl2B 0.0545(19) 0.0276(9) 0.045(2) -0.0110(11) 0.0176(17) -0.0143(10)
Cl3 0.0510(4) 0.0501(4) 0.0642(5) -0.0194(4) 0.0194(3) -0.0206(3)
Cl4 0.0246(2) 0.0252(2) 0.0381(3) -0.0058(2) -0.0108(2) 0.00031(17)
Cl5 0.0297(3) 0.0339(3) 0.0355(3) 0.0003(2) -0.0068(2) -0.0106(2)
Cl6 0.0377(3) 0.0317(3) 0.0252(3) -0.0002(2) -0.0059(2) -0.0076(2)
S1 0.0406(3) 0.0479(4) 0.0551(4) -0.0309(3) -0.0152(3) 0.0120(3)
S2 0.0275(2) 0.0279(3) 0.0420(3) -0.0137(2) -0.0093(2) -0.00049(19)
N1 0.0271(9) 0.0217(9) 0.0374(10) -0.0067(8) 0.0001(8) -0.0022(7)
N2 0.0356(10) 0.0238(9) 0.0343(10) -0.0068(8) 0.0009(8) -0.0046(7)
N3 0.0253(8) 0.0277(9) 0.0241(9) -0.0063(7) -0.0034(7) -0.0012(7)
N4 0.0299(9) 0.0299(10) 0.0291(10) 0.0014(8) -0.0037(7) -0.0062(7)
O1 0.0336(8) 0.0203(7) 0.0381(9) -0.0095(6) -0.0021(7) 0.0027(6)
O2 0.0296(7) 0.0207(7) 0.0249(7) -0.0052(6) -0.0076(6) -0.0004(5)
O3 0.0216(7) 0.0282(8) 0.0388(9) -0.0063(7) -0.0039(6) -0.0018(6)
O4 0.0226(7) 0.0268(8) 0.0670(13) -0.0010(8) -0.0094(8) -0.0064(6)
O5 0.0250(7) 0.0288(8) 0.0576(12) 0.0005(8) 0.0021(7) 0.0018(6)
O6 0.0274(8) 0.0309(9) 0.0550(12) 0.0026(8) 0.0064(8) 0.0005(6)
O7 0.0269(8) 0.0432(10) 0.0410(10) -0.0188(8) -0.0110(7) 0.0041(7)
O8 0.0271(8) 0.0371(10) 0.0546(12) -0.0080(9) -0.0077(8) 0.0049(7)
O9 0.0298(8) 0.0364(10) 0.0503(12) -0.0044(9) 0.0046(8) 0.0000(7)
O10 0.0392(10) 0.0359(10) 0.0460(11) -0.0052(8) 0.0019(8) -0.0100(8)

loop_
_atom_type_symbol
_atom_type_description
_atom_type_scat_dispersion_real
_atom_type_scat_dispersion_imag
_atom_type_scat_source
C C 0.0181 0.0091 'International Tables Vol C Tables 4.2.6.8 and 6.1.1.4'
H H 0.0000 0.0000 'International Tables Vol C Tables 4.2.6.8 and 6.1.1.4'
Cl Cl 0.3639 0.7018 'International Tables Vol C Tables 4.2.6.8 and 6.1.1.4'
S S 0.3331 0.5567 'International Tables Vol C Tables 4.2.6.8 and 6.1.1.4'
N N 0.0311 0.0180 'International Tables Vol C Tables 4.2.6.8 and 6.1.1.4'
O O 0.0492 0.0322 'International Tables Vol C Tables 4.2.6.8 and 6.1.1.4'

loop_
_geom_angle_atom_site_label_1
_geom_angle_atom_site_label_2
_geom_angle_atom_site_label_3
_geom_angle
_geom_angle_site_symmetry_1
_geom_angle_site_symmetry_3
_geom_angle_publ_flag
C6 C1 C2 117.7(2) . . ?
C6 C1 C7 119.5(2) . . ?
C2 C1 C7 122.7(2) . . ?
C3 C2 C1 122.2(3) . . ?
C3 C2 Cl1 117.2(2) . . ?
C1 C2 Cl1 120.54(18) . . ?
C4 C3 C2 118.2(3) . . ?
C4 C3 H3 120.9 . . ?
C2 C3 H3 120.9 . . ?
C3 C4 C5 121.3(2) . . ?
C3 C4 Cl2A 127.9(9) . . ?
C5 C4 Cl2A 110.7(9) . . ?
C3 C4 Cl2B 110.8(6) . . ?
C5 C4 Cl2B 127.9(6) . . ?
Cl2A C4 Cl2B 17.4(4) . . ?
C4 C5 C6 119.3(3) . . ?
C4 C5 H5 120.3 . . ?
C6 C5 H5 120.3 . . ?
C5 C6 C1 121.2(3) . . ?
C5 C6 H6 119.4 . . ?
C1 C6 H6 119.4 . . ?
O1 C7 C1 111.58(18) . . ?
O1 C7 C8 104.99(19) . . ?
C1 C7 C8 110.63(18) . . ?
O1 C7 H7 109.8 . . ?
C1 C7 H7 109.8 . . ?
C8 C7 H7 109.8 . . ?
N1 C8 C7 110.05(18) . . ?
N1 C8 H8A 109.6 . . ?
C7 C8 H8A 109.6 . . ?
N1 C8 H8B 109.6 . . ?
C7 C8 H8B 109.6 . . ?
H8A C8 H8B 108.2 . . ?
N2 C9 N1 108.7(2) . . ?
N2 C9 H9 125.7 . . ?
N1 C9 H9 125.7 . . ?
C11 C10 N2 107.0(2) . . ?
C11 C10 H10 126.5 . . ?
N2 C10 H10 126.5 . . ?
C10 C11 N1 107.2(2) . . ?
C10 C11 H11 126.4 . . ?
N1 C11 H11 126.4 . . ?
O1 C12 C14 107.8(2) . . ?
O1 C12 H12A 110.1 . . ?
C14 C12 H12A 110.1 . . ?
O1 C12 H12B 110.1 . . ?
C14 C12 H12B 110.1 . . ?
H12A C12 H12B 108.5 . . ?
C14 C13 Cl3 127.0(2) . . ?
C14 C13 S1 113.2(2) . . ?
Cl3 C13 S1 119.86(15) . . ?
C13 C14 C15 110.4(2) . . ?
C13 C14 C12 125.0(2) . . ?
C15 C14 C12 124.6(2) . . ?
C16 C15 C14 113.5(2) . . ?
C16 C15 H15 123.2 . . ?
C14 C15 H15 123.2 . . ?
C15 C16 S1 111.9(2) . . ?
C15 C16 H16 124.0 . . ?
S1 C16 H16 124.0 . . ?
C22 C17 C18 117.38(19) . . ?
C22 C17 C23 121.17(19) . . ?
C18 C17 C23 121.34(18) . . ?
C19 C18 C17 122.44(19) . . ?
C19 C18 Cl4 117.19(16) . . ?
C17 C18 Cl4 120.34(16) . . ?
C18 C19 C20 117.9(2) . . ?
C18 C19 H19 121.0 . . ?
C20 C19 H19 121.0 . . ?
C21 C20 C19 121.7(2) . . ?
C21 C20 Cl5 119.78(17) . . ?
C19 C20 Cl5 118.56(17) . . ?
C20 C21 C22 118.66(19) . . ?
C20 C21 H21 120.7 . . ?
C22 C21 H21 120.7 . . ?
C21 C22 C17 121.9(2) . . ?
C21 C22 H22 119.0 . . ?
C17 C22 H22 119.0 . . ?
O2 C23 C17 112.26(16) . . ?
O2 C23 C24 105.28(17) . . ?
C17 C23 C24 113.53(16) . . ?
O2 C23 H23 108.5 . . ?
C17 C23 H23 108.5 . . ?
C24 C23 H23 108.5 . . ?
N3 C24 C23 108.95(17) . . ?
N3 C24 H24A 109.9 . . ?
C23 C24 H24A 109.9 . . ?
N3 C24 H24B 109.9 . . ?
C23 C24 H24B 109.9 . . ?
H24A C24 H24B 108.3 . . ?
N4 C25 N3 108.69(19) . . ?
N4 C25 H25 125.7 . . ?
N3 C25 H25 125.7 . . ?
C27 C26 N4 107.4(2) . . ?
C27 C26 H26 126.3 . . ?
N4 C26 H26 126.3 . . ?
C26 C27 N3 106.9(2) . . ?
C26 C27 H27 126.5 . . ?
N3 C27 H27 126.5 . . ?
O2 C28 C30 111.77(16) . . ?
O2 C28 H28A 109.3 . . ?
C30 C28 H28A 109.3 . . ?
O2 C28 H28B 109.3 . . ?
C30 C28 H28B 109.3 . . ?
H28A C28 H28B 107.9 . . ?
C30 C29 Cl6 126.75(17) . . ?
C30 C29 S2 113.48(17) . . ?
Cl6 C29 S2 119.77(13) . . ?
C29 C30 C31 110.56(19) . . ?
C29 C30 C28 124.5(2) . . ?
C31 C30 C28 124.9(2) . . ?
C32 C31 C30 113.6(2) . . ?
C32 C31 H31 123.2 . . ?
C30 C31 H31 123.2 . . ?
C31 C32 S2 111.81(17) . . ?
C31 C32 H32 124.1 . . ?
S2 C32 H32 124.1 . . ?
O4 C33 O3 126.02(18) . . ?
O4 C33 C33 116.9(2) . 2_666 ?
O3 C33 C33 117.1(2) . 2_666 ?
O6 C34 O5 127.1(2) . . ?
O6 C34 C34 117.4(3) . 2_676 ?
O5 C34 C34 115.5(3) . 2_676 ?
Cl2B Cl2A C4 86.6(13) . . ?
Cl2A Cl2B C4 76.1(10) . . ?
C16 S1 C13 90.94(13) . . ?
C32 S2 C29 90.54(11) . . ?
C9 N1 C11 108.07(19) . . ?
C9 N1 C8 126.85(19) . . ?
C11 N1 C8 124.8(2) . . ?
C9 N2 C10 109.1(2) . . ?
C9 N2 H2N 127(2) . . ?
C10 N2 H2N 123(2) . . ?
C25 N3 C27 108.26(19) . . ?
C25 N3 C24 126.15(18) . . ?
C27 N3 C24 125.1(2) . . ?
C25 N4 C26 108.7(2) . . ?
C25 N4 H4N 129(2) . . ?
C26 N4 H4N 122(2) . . ?
C7 O1 C12 112.76(19) . . ?
C23 O2 C28 114.00(16) . . ?
H7A O7 H7N 107(3) . . ?
H8C O8 H8D 109(3) . . ?
H9A O9 H9B 101(4) . . ?
H10A O10 H10B 101(4) . . ?

loop_
_geom_bond_atom_site_label_1
_geom_bond_atom_site_label_2
_geom_bond_distance
_geom_bond_site_symmetry_2
_geom_bond_publ_flag
C1 C6 1.389(4) . ?
C1 C2 1.391(4) . ?
C1 C7 1.515(3) . ?
C2 C3 1.387(4) . ?
C2 Cl1 1.736(3) . ?
C3 C4 1.381(5) . ?
C3 H3 0.9500 . ?
C4 C5 1.382(5) . ?
C4 Cl2A 1.729(5) . ?
C4 Cl2B 1.778(6) . ?
C5 C6 1.384(4) . ?
C5 H5 0.9500 . ?
C6 H6 0.9500 . ?
C7 O1 1.425(3) . ?
C7 C8 1.532(3) . ?
C7 H7 1.0000 . ?
C8 N1 1.465(3) . ?
C8 H8A 0.9900 . ?
C8 H8B 0.9900 . ?
C9 N2 1.324(3) . ?
C9 N1 1.330(3) . ?
C9 H9 0.9500 . ?
C10 C11 1.349(4) . ?
C10 N2 1.365(3) . ?
C10 H10 0.9500 . ?
C11 N1 1.379(3) . ?
C11 H11 0.9500 . ?
C12 O1 1.435(3) . ?
C12 C14 1.488(3) . ?
C12 H12A 0.9900 . ?
C12 H12B 0.9900 . ?
C13 C14 1.363(3) . ?
C13 Cl3 1.712(3) . ?
C13 S1 1.722(3) . ?
C14 C15 1.429(4) . ?
C15 C16 1.359(4) . ?
C15 H15 0.9500 . ?
C16 S1 1.712(3) . ?
C16 H16 0.9500 . ?
C17 C22 1.391(3) . ?
C17 C18 1.394(3) . ?
C17 C23 1.518(3) . ?
C18 C19 1.387(3) . ?
C18 Cl4 1.742(2) . ?
C19 C20 1.392(3) . ?
C19 H19 0.9500 . ?
C20 C21 1.383(3) . ?
C20 Cl5 1.734(2) . ?
C21 C22 1.388(3) . ?
C21 H21 0.9500 . ?
C22 H22 0.9500 . ?
C23 O2 1.416(2) . ?
C23 C24 1.527(3) . ?
C23 H23 1.0000 . ?
C24 N3 1.465(3) . ?
C24 H24A 0.9900 . ?
C24 H24B 0.9900 . ?
C25 N4 1.324(3) . ?
C25 N3 1.335(3) . ?
C25 H25 0.9500 . ?
C26 C27 1.347(4) . ?
C26 N4 1.375(3) . ?
C26 H26 0.9500 . ?
C27 N3 1.382(3) . ?
C27 H27 0.9500 . ?
C28 O2 1.443(2) . ?
C28 C30 1.502(3) . ?
C28 H28A 0.9900 . ?
C28 H28B 0.9900 . ?
C29 C30 1.359(3) . ?
C29 Cl6 1.722(2) . ?
C29 S2 1.723(2) . ?
C30 C31 1.427(3) . ?
C31 C32 1.357(4) . ?
C31 H31 0.9500 . ?
C32 S2 1.722(3) . ?
C32 H32 0.9500 . ?
C33 O4 1.244(3) . ?
C33 O3 1.255(3) . ?
C33 C33 1.570(4) 2_666 ?
C34 O6 1.237(3) . ?
C34 O5 1.261(3) . ?
C34 C34 1.559(4) 2_676 ?
Cl2A Cl2B 0.531(11) . ?
N2 H2N 0.88(4) . ?
N4 H4N 0.92(4) . ?
O7 H7A 0.79(4) . ?
O7 H7N 0.82(4) . ?
O8 H8C 0.81(4) . ?
O8 H8D 0.87(4) . ?
O9 H9A 0.86(4) . ?
O9 H9B 0.87(5) . ?
O10 H10A 0.86(4) . ?
O10 H10B 0.89(6) . ?

loop_
_geom_torsion_atom_site_label_1
_geom_torsion_atom_site_label_2
_geom_torsion_atom_site_label_3
_geom_torsion_atom_site_label_4
_geom_torsion
_geom_torsion_site_symmetry_1
_geom_torsion_site_symmetry_2
_geom_torsion_site_symmetry_3
_geom_torsion_site_symmetry_4
_geom_torsion_publ_flag
C6 C1 C2 C3 -0.9(3) . . . . ?
C7 C1 C2 C3 -179.1(2) . . . . ?
C6 C1 C2 Cl1 177.55(19) . . . . ?
C7 C1 C2 Cl1 -0.6(3) . . . . ?
C1 C2 C3 C4 0.5(3) . . . . ?
Cl1 C2 C3 C4 -177.97(18) . . . . ?
C2 C3 C4 C5 0.4(4) . . . . ?
C2 C3 C4 Cl2A 177.1(3) . . . . ?
C2 C3 C4 Cl2B -179.3(3) . . . . ?
C3 C4 C5 C6 -0.8(4) . . . . ?
Cl2A C4 C5 C6 -178.1(3) . . . . ?
Cl2B C4 C5 C6 178.7(3) . . . . ?
C4 C5 C6 C1 0.5(4) . . . . ?
C2 C1 C6 C5 0.4(4) . . . . ?
C7 C1 C6 C5 178.6(2) . . . . ?
C6 C1 C7 O1 32.3(3) . . . . ?
C2 C1 C7 O1 -149.6(2) . . . . ?
C6 C1 C7 C8 -84.2(3) . . . . ?
C2 C1 C7 C8 93.9(3) . . . . ?
O1 C7 C8 N1 71.2(2) . . . . ?
C1 C7 C8 N1 -168.26(19) . . . . ?
N2 C10 C11 N1 -0.3(3) . . . . ?
Cl3 C13 C14 C15 179.02(18) . . . . ?
S1 C13 C14 C15 -1.0(3) . . . . ?
Cl3 C13 C14 C12 -0.5(4) . . . . ?
S1 C13 C14 C12 179.44(18) . . . . ?
O1 C12 C14 C13 105.5(3) . . . . ?
O1 C12 C14 C15 -74.0(3) . . . . ?
C13 C14 C15 C16 0.9(3) . . . . ?
C12 C14 C15 C16 -179.5(2) . . . . ?
C14 C15 C16 S1 -0.4(3) . . . . ?
C22 C17 C18 C19 -0.6(3) . . . . ?
C23 C17 C18 C19 175.58(19) . . . . ?
C22 C17 C18 Cl4 -178.40(15) . . . . ?
C23 C17 C18 Cl4 -2.2(3) . . . . ?
C17 C18 C19 C20 -0.7(3) . . . . ?
Cl4 C18 C19 C20 177.15(16) . . . . ?
C18 C19 C20 C21 1.6(3) . . . . ?
C18 C19 C20 Cl5 -177.75(16) . . . . ?
C19 C20 C21 C22 -1.1(3) . . . . ?
Cl5 C20 C21 C22 178.22(16) . . . . ?
C20 C21 C22 C17 -0.3(3) . . . . ?
C18 C17 C22 C21 1.1(3) . . . . ?
C23 C17 C22 C21 -175.08(19) . . . . ?
C22 C17 C23 O2 11.7(3) . . . . ?
C18 C17 C23 O2 -164.37(17) . . . . ?
C22 C17 C23 C24 -107.6(2) . . . . ?
C18 C17 C23 C24 76.4(2) . . . . ?
O2 C23 C24 N3 70.6(2) . . . . ?
C17 C23 C24 N3 -166.17(17) . . . . ?
N4 C26 C27 N3 0.3(3) . . . . ?
Cl6 C29 C30 C31 -177.29(16) . . . . ?
S2 C29 C30 C31 1.7(2) . . . . ?
Cl6 C29 C30 C28 1.1(3) . . . . ?
S2 C29 C30 C28 -179.94(15) . . . . ?
O2 C28 C30 C29 -102.5(2) . . . . ?
O2 C28 C30 C31 75.7(2) . . . . ?
C29 C30 C31 C32 -0.8(3) . . . . ?
C28 C30 C31 C32 -179.20(19) . . . . ?
C30 C31 C32 S2 -0.4(2) . . . . ?
C3 C4 Cl2A Cl2B 11.4(11) . . . . ?
C5 C4 Cl2A Cl2B -171.6(10) . . . . ?
C3 C4 Cl2B Cl2A -170.4(9) . . . . ?
C5 C4 Cl2B Cl2A 10.0(11) . . . . ?
C15 C16 S1 C13 -0.1(2) . . . . ?
C14 C13 S1 C16 0.7(2) . . . . ?
Cl3 C13 S1 C16 -179.35(16) . . . . ?
C31 C32 S2 C29 1.11(18) . . . . ?
C30 C29 S2 C32 -1.62(17) . . . . ?
Cl6 C29 S2 C32 177.42(14) . . . . ?
N2 C9 N1 C11 0.5(3) . . . . ?
N2 C9 N1 C8 174.4(2) . . . . ?
C10 C11 N1 C9 -0.1(3) . . . . ?
C10 C11 N1 C8 -174.1(2) . . . . ?
C7 C8 N1 C9 -71.1(3) . . . . ?
C7 C8 N1 C11 101.8(2) . . . . ?
N1 C9 N2 C10 -0.8(3) . . . . ?
C11 C10 N2 C9 0.7(3) . . . . ?
N4 C25 N3 C27 0.7(3) . . . . ?
N4 C25 N3 C24 172.8(2) . . . . ?
C26 C27 N3 C25 -0.6(3) . . . . ?
C26 C27 N3 C24 -172.9(2) . . . . ?
C23 C24 N3 C25 -80.1(3) . . . . ?
C23 C24 N3 C27 90.8(3) . . . . ?
N3 C25 N4 C26 -0.5(3) . . . . ?
C27 C26 N4 C25 0.1(3) . . . . ?
C1 C7 O1 C12 77.9(2) . . . . ?
C8 C7 O1 C12 -162.25(18) . . . . ?
C14 C12 O1 C7 -174.84(18) . . . . ?
C17 C23 O2 C28 81.0(2) . . . . ?
C24 C23 O2 C28 -155.03(16) . . . . ?
C30 C28 O2 C23 65.8(2) . . . . ?
